data_4079905
loop_
_publ_author_name
'\<Simon, Petr'
'Jambor, Roman'
'R\%u\<zi\<cka, Ale\<s'
'Dost\'al, Libor'

_publ_section_title
;
 Oxidative Addition of Diphenyldichalcogenides PhEEPh (E = S, Se, Te) to
 Low-Valent CN- and NCN-Chelated Organoantimony and Organobismuth
 Compounds
;
_journal_issue 1
_journal_name_full Organometallics
_journal_page_first 239
_journal_paper_doi 10.1021/om3010383
_journal_volume 32
_journal_year 2013
_chemical_formula_moiety 'C44 H49 Bi N2 Se'
_chemical_formula_sum 'C44 H49 Bi N2 Se'
_chemical_formula_weight 893.79
_chemical_name_systematic
; 
 ? 
;
_space_group_IT_number 2
_symmetry_cell_setting triclinic
_symmetry_space_group_name_Hall '-P 1'
_symmetry_space_group_name_H-M 'P -1'
_atom_sites_solution_hydrogens geom
_atom_sites_solution_primary direct
_atom_sites_solution_secondary difmap
_audit_creation_method SHELXL-97
_cell_angle_alpha 111.970(7)
_cell_angle_beta 96.572(8)
_cell_angle_gamma 93.387(8)
_cell_formula_units_Z 2
_cell_length_a 11.4670(9)
_cell_length_b 12.9619(13)
_cell_length_c 13.9831(16)
_cell_measurement_reflns_used 33441
_cell_measurement_temperature 150(1)
_cell_measurement_theta_max 27.5
_cell_measurement_theta_min 1
_cell_volume 1903.0(3)
_computing_cell_refinement 'COLLECT and DENZO'
_computing_data_collection 'COLLECT (Hooft, 1998) and DENZO (Otwinowski & Minor, 1997)'
_computing_data_reduction 'COLLECT and DENZO'
_computing_molecular_graphics 'PLATON (Spek, 2003)'
_computing_publication_material 'SHELXL-97 (Sheldrick, 2008)'
_computing_structure_refinement 'SHELXL-97 (Sheldrick, 1997)'
_computing_structure_solution 'SIR92 (Altomare et al., 1994)'
_diffrn_ambient_temperature 150(1)
_diffrn_detector_area_resol_mean 9.091
_diffrn_measured_fraction_theta_full 0.995
_diffrn_measured_fraction_theta_max 0.995
_diffrn_measurement_device_type 'Bruker Nonius KappaCCD area detector'
_diffrn_measurement_method '\f and \w scans to fill the Ewald sphere'
_diffrn_radiation_monochromator graphite
_diffrn_radiation_source 'fine-focus sealed tube'
_diffrn_radiation_type MoK\a
_diffrn_radiation_wavelength 0.71073
_diffrn_reflns_av_R_equivalents 0.0824
_diffrn_reflns_av_sigmaI/netI 0.0544
_diffrn_reflns_limit_h_max 14
_diffrn_reflns_limit_h_min -14
_diffrn_reflns_limit_k_max 16
_diffrn_reflns_limit_k_min -16
_diffrn_reflns_limit_l_max 18
_diffrn_reflns_limit_l_min -18
_diffrn_reflns_number 33388
_diffrn_reflns_theta_full 27.50
_diffrn_reflns_theta_max 27.50
_diffrn_reflns_theta_min 1.59
_diffrn_standards_number 0
_exptl_absorpt_coefficient_mu 5.621
_exptl_absorpt_correction_T_max 0.672
_exptl_absorpt_correction_T_min 0.361
_exptl_absorpt_correction_type integration
_exptl_absorpt_process_details
;
Gaussian integration (Coppens, 1970)
;
_exptl_crystal_colour yellow
_exptl_crystal_density_diffrn 1.560
_exptl_crystal_density_method 'not measured'
_exptl_crystal_description plate
_exptl_crystal_F_000 888
_exptl_crystal_size_max 0.29
_exptl_crystal_size_mid 0.18
_exptl_crystal_size_min 0.13
_refine_diff_density_max 2.642
_refine_diff_density_min -2.136
_refine_diff_density_rms 0.168
_refine_ls_extinction_method none
_refine_ls_goodness_of_fit_ref 1.116
_refine_ls_hydrogen_treatment constr
_refine_ls_matrix_type full
_refine_ls_number_parameters 433
_refine_ls_number_reflns 8682
_refine_ls_number_restraints 0
_refine_ls_restrained_S_all 1.116
_refine_ls_R_factor_all 0.0564
_refine_ls_R_factor_gt 0.0414
_refine_ls_shift/su_max 0.001
_refine_ls_shift/su_mean 0.000
_refine_ls_structure_factor_coef Fsqd
_refine_ls_weighting_details 'calc w=1/[\s^2^(Fo^2^)+(0.0393P)^2^+7.6545P] where P=(Fo^2^+2Fc^2^)/3'
_refine_ls_weighting_scheme calc
_refine_ls_wR_factor_gt 0.0944
_refine_ls_wR_factor_ref 0.1053
_reflns_number_gt 7415
_reflns_number_total 8682
_reflns_threshold_expression >2sigma(I)
_cod_data_source_file om3010383_si_002.cif
_cod_data_source_block 7
_cod_database_code 4079905

loop_
_symmetry_equiv_pos_as_xyz
'x, y, z'
'-x, -y, -z'

loop_
_atom_site_label
_atom_site_type_symbol
_atom_site_fract_x
_atom_site_fract_y
_atom_site_fract_z
_atom_site_U_iso_or_equiv
_atom_site_adp_type
_atom_site_occupancy
_atom_site_symmetry_multiplicity
_atom_site_calc_flag
_atom_site_refinement_flags
Bi1 Bi 0.168400(18) 0.304555(16) 0.321166(15) 0.02274(7) Uani 1 1 d .
Se1 Se 0.03734(5) 0.12491(5) 0.32661(4) 0.02916(13) Uani 1 1 d .
C37 C 0.5446(14) 0.1861(10) 0.0131(8) 0.099(4) Uani 1 1 d .
H37A H 0.6215 0.2133 0.0059 0.118 Uiso 1 1 d R
H37B H 0.4853 0.2069 -0.0285 0.118 Uiso 1 1 d R
H37C H 0.5382 0.1060 -0.0100 0.118 Uiso 1 1 d R
N1 N 0.2146(4) 0.4968(4) 0.2792(4) 0.0270(10) Uani 1 1 d .
C7 C 0.1223(5) 0.5479(5) 0.2923(4) 0.0273(12) Uani 1 1 d .
H7 H 0.1200 0.6125 0.2781 0.033 Uiso 1 1 d R
C39 C 0.0623(5) 0.1451(4) 0.4706(4) 0.0269(12) Uani 1 1 d .
C20 C 0.1009(5) 0.2207(4) 0.1482(4) 0.0231(11) Uani 1 1 d .
C34 C 0.2959(7) -0.1154(7) 0.2117(6) 0.0509(19) Uani 1 1 d .
H34A H 0.2781 -0.1044 0.1477 0.061 Uiso 1 1 d R
H34B H 0.2244 -0.1396 0.2305 0.061 Uiso 1 1 d R
H34C H 0.3496 -0.1713 0.2029 0.061 Uiso 1 1 d R
C2 C 0.0196(5) 0.5083(5) 0.3275(4) 0.0266(11) Uani 1 1 d .
C27 C 0.4460(5) 0.1127(5) 0.2123(4) 0.0298(13) Uani 1 1 d .
C8 C 0.3124(5) 0.5470(5) 0.2484(5) 0.0294(12) Uani 1 1 d .
N2 N 0.3310(4) 0.1478(4) 0.1968(4) 0.0298(11) Uani 1 1 d .
C36 C 0.5266(6) 0.2376(6) 0.1269(5) 0.0411(15) Uani 1 1 d .
H36 H 0.4435 0.2514 0.1265 0.049 Uiso 1 1 d R
C26 C 0.2736(5) 0.1087(5) 0.1057(5) 0.0334(13) Uani 1 1 d .
H26 H 0.3058 0.0553 0.0533 0.040 Uiso 1 1 d R
C16 C 0.3348(6) 0.7267(5) 0.4937(5) 0.0407(15) Uani 1 1 d .
H16A H 0.3735 0.7922 0.4892 0.049 Uiso 1 1 d R
H16B H 0.3356 0.7378 0.5656 0.049 Uiso 1 1 d R
H16C H 0.2546 0.7136 0.4597 0.049 Uiso 1 1 d R
C22 C 0.1074(6) 0.0894(5) -0.0277(5) 0.0343(14) Uani 1 1 d .
H22 H 0.1455 0.0349 -0.0739 0.041 Uiso 1 1 d R
C1 C 0.0134(5) 0.4110(4) 0.3484(4) 0.0231(11) Uani 1 1 d .
C25 C -0.0054(5) 0.2476(5) 0.1101(5) 0.0326(13) Uani 1 1 d .
H25 H -0.0452 0.3005 0.1560 0.039 Uiso 1 1 d R
C30 C 0.6661(6) 0.0487(6) 0.2496(6) 0.0429(17) Uani 1 1 d .
H30 H 0.7404 0.0266 0.2612 0.051 Uiso 1 1 d R
C32 C 0.5418(6) 0.1577(5) 0.1796(5) 0.0356(14) Uani 1 1 d .
C6 C -0.0838(5) 0.3834(5) 0.3864(4) 0.0284(12) Uani 1 1 d .
H6 H -0.0874 0.3208 0.4037 0.034 Uiso 1 1 d R
C44 C -0.0358(5) 0.1338(5) 0.5183(5) 0.0299(12) Uani 1 1 d .
H44 H -0.1115 0.1237 0.4818 0.036 Uiso 1 1 d R
C40 C 0.1741(5) 0.1598(5) 0.5268(5) 0.0310(13) Uani 1 1 d .
H40 H 0.2401 0.1677 0.4961 0.037 Uiso 1 1 d R
C28 C 0.4578(5) 0.0405(5) 0.2648(5) 0.0303(12) Uani 1 1 d .
C12 C 0.4132(7) 0.5798(6) 0.1214(6) 0.0447(17) Uani 1 1 d .
H12 H 0.4166 0.5700 0.0524 0.054 Uiso 1 1 d R
C42 C 0.0908(7) 0.1508(5) 0.6740(5) 0.0387(15) Uani 1 1 d .
H42 H 0.0998 0.1521 0.7414 0.046 Uiso 1 1 d R
C4 C -0.1726(5) 0.5437(5) 0.3769(5) 0.0349(14) Uani 1 1 d .
H4 H -0.2356 0.5868 0.3858 0.042 Uiso 1 1 d R
C33 C 0.3524(6) -0.0059(5) 0.2974(5) 0.0342(13) Uani 1 1 d .
H33 H 0.2939 0.0479 0.3071 0.041 Uiso 1 1 d R
C14 C 0.4000(5) 0.6262(5) 0.4413(5) 0.0335(13) Uani 1 1 d .
H14 H 0.3550 0.5597 0.4417 0.040 Uiso 1 1 d R
C23 C 0.0019(6) 0.1172(5) -0.0642(5) 0.0350(14) Uani 1 1 d .
H23 H -0.0306 0.0834 -0.1342 0.042 Uiso 1 1 d R
C21 C 0.1583(5) 0.1405(5) 0.0782(4) 0.0288(12) Uani 1 1 d .
C24 C -0.0543(6) 0.1970(5) 0.0059(5) 0.0352(14) Uani 1 1 d .
H24 H -0.1254 0.2173 -0.0169 0.042 Uiso 1 1 d R
C41 C 0.1884(6) 0.1625(5) 0.6278(5) 0.0359(14) Uani 1 1 d .
H41 H 0.2639 0.1724 0.6646 0.043 Uiso 1 1 d R
C10 C 0.5007(6) 0.6560(6) 0.3005(6) 0.0396(15) Uani 1 1 d .
H10 H 0.5626 0.6991 0.3516 0.048 Uiso 1 1 d R
C18 C 0.2570(10) 0.3632(9) -0.0211(8) 0.085(4) Uani 1 1 d .
H18A H 0.3075 0.3884 -0.0600 0.102 Uiso 1 1 d R
H18B H 0.1907 0.3146 -0.0677 0.102 Uiso 1 1 d R
H18C H 0.3003 0.3232 0.0140 0.102 Uiso 1 1 d R
C29 C 0.5712(6) 0.0078(6) 0.2812(5) 0.0391(15) Uani 1 1 d .
H29 H 0.5813 -0.0422 0.3141 0.047 Uiso 1 1 d R
C5 C -0.1774(5) 0.4486(5) 0.4001(5) 0.0341(13) Uani 1 1 d .
H5 H -0.2434 0.4284 0.4248 0.041 Uiso 1 1 d R
C43 C -0.0212(6) 0.1368(5) 0.6183(5) 0.0364(14) Uani 1 1 d .
H43 H -0.0874 0.1296 0.6489 0.044 Uiso 1 1 d R
C9 C 0.4069(5) 0.6079(5) 0.3288(5) 0.0316(13) Uani 1 1 d .
C13 C 0.3142(6) 0.5313(6) 0.1454(5) 0.0368(14) Uani 1 1 d .
C3 C -0.0749(5) 0.5734(5) 0.3405(5) 0.0325(13) Uani 1 1 d .
H3 H -0.0716 0.6367 0.3243 0.039 Uiso 1 1 d R
C31 C 0.6519(6) 0.1229(6) 0.2000(5) 0.0388(15) Uani 1 1 d .
H31 H 0.7173 0.1504 0.1796 0.047 Uiso 1 1 d R
C35 C 0.3797(7) -0.0231(6) 0.3991(6) 0.0464(17) Uani 1 1 d .
H35A H 0.4312 -0.0808 0.3902 0.056 Uiso 1 1 d R
H35B H 0.3074 -0.0449 0.4185 0.056 Uiso 1 1 d R
H35C H 0.4174 0.0454 0.4529 0.056 Uiso 1 1 d R
C17 C 0.2147(7) 0.4645(6) 0.0589(5) 0.0437(16) Uani 1 1 d .
H17 H 0.1540 0.4367 0.0899 0.052 Uiso 1 1 d R
C11 C 0.5045(7) 0.6423(6) 0.1974(6) 0.0472(18) Uani 1 1 d .
H11 H 0.5689 0.6746 0.1796 0.057 Uiso 1 1 d R
C19 C 0.1584(11) 0.5383(10) 0.0087(10) 0.095(4) Uani 1 1 d .
H19A H 0.2005 0.5384 -0.0468 0.114 Uiso 1 1 d R
H19B H 0.1619 0.6135 0.0590 0.114 Uiso 1 1 d R
H19C H 0.0775 0.5091 -0.0191 0.114 Uiso 1 1 d R
C38 C 0.5967(16) 0.3489(9) 0.1831(11) 0.139(7) Uani 1 1 d .
H38A H 0.5688 0.3877 0.2479 0.167 Uiso 1 1 d R
H38B H 0.5880 0.3917 0.1401 0.167 Uiso 1 1 d R
H38C H 0.6785 0.3393 0.1965 0.167 Uiso 1 1 d R
C15 C 0.5218(6) 0.6403(6) 0.5063(6) 0.0461(17) Uani 1 1 d .
H15A H 0.5657 0.5796 0.4720 0.055 Uiso 1 1 d R
H15B H 0.5114 0.6410 0.5737 0.055 Uiso 1 1 d R
H15C H 0.5641 0.7098 0.5142 0.055 Uiso 1 1 d R

loop_
_atom_site_aniso_label
_atom_site_aniso_U_11
_atom_site_aniso_U_22
_atom_site_aniso_U_33
_atom_site_aniso_U_23
_atom_site_aniso_U_13
_atom_site_aniso_U_12
Bi1 0.02298(11) 0.02117(11) 0.02084(10) 0.00439(7) 0.00264(7) 0.00372(7)
Se1 0.0366(3) 0.0212(3) 0.0262(3) 0.0059(2) 0.0036(2) 0.0000(2)
C37 0.169(13) 0.082(8) 0.057(6) 0.036(6) 0.036(7) 0.009(8)
N1 0.025(2) 0.026(2) 0.028(2) 0.0080(19) 0.0078(19) 0.0001(18)
C7 0.030(3) 0.024(3) 0.029(3) 0.011(2) 0.006(2) 0.002(2)
C39 0.036(3) 0.016(2) 0.027(3) 0.005(2) 0.008(2) 0.006(2)
C20 0.025(3) 0.022(3) 0.019(2) 0.005(2) 0.003(2) 0.000(2)
C34 0.045(4) 0.055(5) 0.037(4) 0.002(3) 0.004(3) -0.009(3)
C2 0.023(3) 0.025(3) 0.026(3) 0.004(2) 0.003(2) 0.001(2)
C27 0.030(3) 0.028(3) 0.022(3) -0.001(2) 0.000(2) 0.011(2)
C8 0.031(3) 0.026(3) 0.038(3) 0.016(2) 0.016(3) 0.009(2)
N2 0.029(3) 0.031(3) 0.028(2) 0.009(2) 0.003(2) 0.010(2)
C36 0.041(4) 0.042(4) 0.037(3) 0.010(3) 0.014(3) 0.005(3)
C26 0.032(3) 0.039(3) 0.028(3) 0.009(3) 0.012(2) 0.016(3)
C16 0.048(4) 0.031(3) 0.040(4) 0.009(3) 0.008(3) 0.006(3)
C22 0.038(3) 0.035(3) 0.022(3) 0.001(2) 0.003(2) 0.010(3)
C1 0.022(2) 0.023(3) 0.021(2) 0.003(2) 0.005(2) 0.003(2)
C25 0.033(3) 0.026(3) 0.030(3) 0.004(2) -0.001(2) 0.006(2)
C30 0.026(3) 0.050(4) 0.045(4) 0.007(3) 0.005(3) 0.015(3)
C32 0.030(3) 0.035(3) 0.034(3) 0.003(3) 0.008(3) 0.005(2)
C6 0.031(3) 0.023(3) 0.029(3) 0.006(2) 0.008(2) 0.005(2)
C44 0.032(3) 0.019(3) 0.035(3) 0.005(2) 0.009(2) 0.001(2)
C40 0.030(3) 0.024(3) 0.037(3) 0.008(2) 0.012(3) 0.002(2)
C28 0.030(3) 0.028(3) 0.027(3) 0.004(2) 0.003(2) 0.007(2)
C12 0.055(4) 0.040(4) 0.040(4) 0.014(3) 0.019(3) 0.000(3)
C42 0.065(5) 0.023(3) 0.028(3) 0.007(2) 0.014(3) 0.005(3)
C4 0.026(3) 0.030(3) 0.044(4) 0.006(3) 0.011(3) 0.009(2)
C33 0.034(3) 0.038(3) 0.031(3) 0.012(3) 0.003(3) 0.014(3)
C14 0.028(3) 0.034(3) 0.037(3) 0.012(3) 0.005(3) -0.001(2)
C23 0.042(3) 0.035(3) 0.020(3) 0.005(2) -0.005(2) 0.001(3)
C21 0.032(3) 0.029(3) 0.025(3) 0.009(2) 0.002(2) 0.006(2)
C24 0.034(3) 0.033(3) 0.030(3) 0.005(3) -0.007(3) 0.007(3)
C41 0.039(3) 0.028(3) 0.036(3) 0.010(3) -0.004(3) 0.006(3)
C10 0.031(3) 0.038(3) 0.049(4) 0.017(3) 0.008(3) -0.003(3)
C18 0.084(7) 0.066(6) 0.068(6) -0.015(5) 0.025(6) -0.013(5)
C29 0.037(3) 0.036(3) 0.043(4) 0.013(3) 0.002(3) 0.014(3)
C5 0.029(3) 0.031(3) 0.043(3) 0.012(3) 0.013(3) 0.001(2)
C43 0.045(4) 0.024(3) 0.037(3) 0.005(3) 0.020(3) -0.001(3)
C9 0.025(3) 0.028(3) 0.042(3) 0.011(3) 0.012(3) 0.005(2)
C13 0.036(3) 0.039(3) 0.037(3) 0.015(3) 0.013(3) 0.004(3)
C3 0.032(3) 0.020(3) 0.045(3) 0.010(2) 0.010(3) 0.001(2)
C31 0.031(3) 0.043(4) 0.036(3) 0.006(3) 0.013(3) 0.005(3)
C35 0.047(4) 0.050(4) 0.042(4) 0.017(3) 0.003(3) 0.015(3)
C17 0.050(4) 0.045(4) 0.037(4) 0.016(3) 0.012(3) -0.002(3)
C11 0.042(4) 0.046(4) 0.061(5) 0.026(4) 0.021(4) -0.004(3)
C19 0.090(8) 0.085(8) 0.106(9) 0.051(7) -0.044(7) -0.010(6)
C38 0.231(19) 0.048(6) 0.110(11) 0.027(7) -0.065(12) -0.004(8)
C15 0.039(4) 0.049(4) 0.049(4) 0.021(3) 0.000(3) -0.008(3)

loop_
_atom_type_symbol
_atom_type_description
_atom_type_scat_dispersion_real
_atom_type_scat_dispersion_imag
_atom_type_scat_source
C C 0.0033 0.0016 'International Tables Vol C Tables 4.2.6.8 and 6.1.1.4'
H H 0.0000 0.0000 'International Tables Vol C Tables 4.2.6.8 and 6.1.1.4'
N N 0.0061 0.0033 'International Tables Vol C Tables 4.2.6.8 and 6.1.1.4'
Se Se -0.0929 2.2259 'International Tables Vol C Tables 4.2.6.8 and 6.1.1.4'
Bi Bi -4.1077 10.2566 'International Tables Vol C Tables 4.2.6.8 and 6.1.1.4'

loop_
_exptl_crystal_face_index_h
_exptl_crystal_face_index_k
_exptl_crystal_face_index_l
_exptl_crystal_face_perp_dist
0 -1 1 0.063
0 1 -1 0.008
0 -1 -1 0.091
0 1 1 0.085
-1 0 0 0.134
1 0 0 0.142
1 0 1 0.130
1 -1 -1 0.101
-1 1 1 0.105
-1 0 -1 0.129

loop_
_geom_angle_atom_site_label_1
_geom_angle_atom_site_label_2
_geom_angle_atom_site_label_3
_geom_angle
C20 Bi1 C1 91.64(19)
C20 Bi1 Se1 82.36(14)
C1 Bi1 Se1 92.40(14)
C39 Se1 Bi1 104.04(17)
C36 C37 H37A 109.4
C36 C37 H37B 109.2
H37A C37 H37B 109.5
C36 C37 H37C 109.8
H37A C37 H37C 109.5
H37B C37 H37C 109.5
C7 N1 C8 117.5(5)
N1 C7 C2 122.6(5)
N1 C7 H7 118.5
C2 C7 H7 118.8
C40 C39 C44 118.4(6)
C40 C39 Se1 122.7(5)
C44 C39 Se1 118.7(4)
C25 C20 C21 118.0(5)
C25 C20 Bi1 118.5(4)
C21 C20 Bi1 123.4(4)
C33 C34 H34A 109.4
C33 C34 H34B 109.5
H34A C34 H34B 109.5
C33 C34 H34C 109.5
H34A C34 H34C 109.5
H34B C34 H34C 109.5
C1 C2 C3 120.1(5)
C1 C2 C7 123.1(5)
C3 C2 C7 116.8(5)
C28 C27 C32 123.4(6)
C28 C27 N2 117.5(6)
C32 C27 N2 119.0(6)
C13 C8 C9 122.7(6)
C13 C8 N1 120.9(6)
C9 C8 N1 116.4(5)
C26 N2 C27 118.2(5)
C32 C36 C38 114.5(8)
C32 C36 C37 111.9(7)
C38 C36 C37 112.0(10)
C32 C36 H36 105.4
C38 C36 H36 106.1
C37 C36 H36 106.2
N2 C26 C21 123.9(5)
N2 C26 H26 118.2
C21 C26 H26 117.9
C14 C16 H16A 109.4
C14 C16 H16B 109.1
H16A C16 H16B 109.5
C14 C16 H16C 109.8
H16A C16 H16C 109.5
H16B C16 H16C 109.5
C23 C22 C21 121.6(5)
C23 C22 H22 119.1
C21 C22 H22 119.2
C6 C1 C2 119.1(5)
C6 C1 Bi1 122.2(4)
C2 C1 Bi1 118.7(4)
C24 C25 C20 121.8(6)
C24 C25 H25 119.1
C20 C25 H25 119.0
C29 C30 C31 120.2(6)
C29 C30 H30 120.1
C31 C30 H30 119.7
C31 C32 C27 116.1(6)
C31 C32 C36 122.0(6)
C27 C32 C36 121.9(6)
C1 C6 C5 120.8(6)
C1 C6 H6 120.0
C5 C6 H6 119.2
C43 C44 C39 120.5(6)
C43 C44 H44 119.9
C39 C44 H44 119.6
C39 C40 C41 120.9(6)
C39 C40 H40 119.3
C41 C40 H40 119.9
C27 C28 C29 117.2(6)
C27 C28 C33 121.3(5)
C29 C28 C33 121.4(6)
C11 C12 C13 121.5(7)
C11 C12 H12 119.4
C13 C12 H12 119.1
C41 C42 C43 119.1(6)
C41 C42 H42 120.7
C43 C42 H42 120.2
C3 C4 C5 119.7(6)
C3 C4 H4 120.5
C5 C4 H4 119.8
C28 C33 C34 110.6(5)
C28 C33 C35 114.1(5)
C34 C33 C35 109.4(6)
C28 C33 H33 107.5
C34 C33 H33 107.3
C35 C33 H33 107.5
C9 C14 C16 111.6(6)
C9 C14 C15 113.1(5)
C16 C14 C15 109.3(6)
C9 C14 H14 107.6
C16 C14 H14 107.7
C15 C14 H14 107.4
C22 C23 C24 118.3(5)
C22 C23 H23 121.0
C24 C23 H23 120.7
C20 C21 C22 119.6(5)
C20 C21 C26 124.0(5)
C22 C21 C26 116.3(5)
C23 C24 C25 120.6(6)
C23 C24 H24 119.8
C25 C24 H24 119.5
C42 C41 C40 120.2(6)
C42 C41 H41 119.8
C40 C41 H41 120.0
C9 C10 C11 121.6(6)
C9 C10 H10 119.3
C11 C10 H10 119.2
C17 C18 H18A 108.8
C17 C18 H18B 110.1
H18A C18 H18B 109.5
C17 C18 H18C 109.5
H18A C18 H18C 109.5
H18B C18 H18C 109.5
C30 C29 C28 121.1(7)
C30 C29 H29 119.7
C28 C29 H29 119.2
C4 C5 C6 120.1(6)
C4 C5 H5 119.9
C6 C5 H5 120.0
C44 C43 C42 120.9(6)
C44 C43 H43 119.4
C42 C43 H43 119.7
C10 C9 C8 117.0(6)
C10 C9 C14 121.8(6)
C8 C9 C14 121.0(5)
C8 C13 C12 117.5(6)
C8 C13 C17 123.0(6)
C12 C13 C17 119.5(6)
C4 C3 C2 120.1(6)
C4 C3 H3 120.0
C2 C3 H3 119.9
C30 C31 C32 122.0(6)
C30 C31 H31 119.2
C32 C31 H31 118.8
C33 C35 H35A 109.6
C33 C35 H35B 109.2
H35A C35 H35B 109.5
C33 C35 H35C 109.6
H35A C35 H35C 109.5
H35B C35 H35C 109.5
C19 C17 C13 110.8(7)
C19 C17 C18 111.7(9)
C13 C17 C18 111.3(7)
C19 C17 H17 107.6
C13 C17 H17 108.0
C18 C17 H17 107.3
C12 C11 C10 119.7(6)
C12 C11 H11 119.9
C10 C11 H11 120.4
C17 C19 H19A 108.7
C17 C19 H19B 110.3
H19A C19 H19B 109.5
C17 C19 H19C 109.4
H19A C19 H19C 109.5
H19B C19 H19C 109.5
C36 C38 H38A 110.1
C36 C38 H38B 108.6
H38A C38 H38B 109.5
C36 C38 H38C 109.7
H38A C38 H38C 109.5
H38B C38 H38C 109.5
C14 C15 H15A 110.2
C14 C15 H15B 109.3
H15A C15 H15B 109.5
C14 C15 H15C 109.0
H15A C15 H15C 109.5
H15B C15 H15C 109.5

loop_
_geom_bond_atom_site_label_1
_geom_bond_atom_site_label_2
_geom_bond_distance
Bi1 C20 2.267(5)
Bi1 C1 2.293(5)
Bi1 Se1 2.7261(7)
Se1 C39 1.915(6)
C37 C36 1.523(12)
C37 H37A 0.9599
C37 H37B 0.9600
C37 H37C 0.9601
N1 C7 1.277(7)
N1 C8 1.448(7)
C7 C2 1.464(8)
C7 H7 0.9300
C39 C40 1.388(9)
C39 C44 1.399(8)
C20 C25 1.389(8)
C20 C21 1.393(8)
C34 C33 1.519(9)
C34 H34A 0.9599
C34 H34B 0.9600
C34 H34C 0.9600
C2 C1 1.396(8)
C2 C3 1.398(8)
C27 C28 1.394(9)
C27 C32 1.412(9)
C27 N2 1.439(7)
C8 C13 1.381(9)
C8 C9 1.420(9)
N2 C26 1.264(8)
C36 C32 1.486(10)
C36 C38 1.489(13)
C36 H36 0.9800
C26 C21 1.461(8)
C26 H26 0.9300
C16 C14 1.522(9)
C16 H16A 0.9600
C16 H16B 0.9599
C16 H16C 0.9600
C22 C23 1.379(9)
C22 C21 1.412(8)
C22 H22 0.9300
C1 C6 1.372(8)
C25 C24 1.386(8)
C25 H25 0.9300
C30 C29 1.371(10)
C30 C31 1.386(11)
C30 H30 0.9299
C32 C31 1.401(9)
C6 C5 1.392(8)
C6 H6 0.9299
C44 C43 1.374(9)
C44 H44 0.9300
C40 C41 1.390(9)
C40 H40 0.9300
C28 C29 1.411(8)
C28 C33 1.508(9)
C12 C11 1.372(11)
C12 C13 1.400(9)
C12 H12 0.9301
C42 C41 1.383(10)
C42 C43 1.388(10)
C42 H42 0.9300
C4 C3 1.374(9)
C4 C5 1.387(9)
C4 H4 0.9300
C33 C35 1.522(9)
C33 H33 0.9800
C14 C9 1.513(9)
C14 C15 1.537(9)
C14 H14 0.9800
C23 C24 1.382(9)
C23 H23 0.9300
C24 H24 0.9300
C41 H41 0.9300
C10 C9 1.380(9)
C10 C11 1.392(11)
C10 H10 0.9300
C18 C17 1.520(11)
C18 H18A 0.9600
C18 H18B 0.9600
C18 H18C 0.9600
C29 H29 0.9300
C5 H5 0.9300
C43 H43 0.9300
C13 C17 1.516(10)
C3 H3 0.9300
C31 H31 0.9299
C35 H35A 0.9600
C35 H35B 0.9600
C35 H35C 0.9600
C17 C19 1.515(13)
C17 H17 0.9799
C11 H11 0.9301
C19 H19A 0.9601
C19 H19B 0.9600
C19 H19C 0.9600
C38 H38A 0.9600
C38 H38B 0.9600
C38 H38C 0.9600
C15 H15A 0.9600
C15 H15B 0.9600
C15 H15C 0.9599
